data_4085300
loop_
_publ_author_name
'Gulia, Nurbey'
'Pigulski, Bart\/lomiej'
'Szafert, S\/lawomir'

_publ_section_title
;
 Palladium End-Capped Polyynes via Oxidative Addition of 1-Haloalkynes to
 Pd(PPh3)4
;
_journal_issue 4
_journal_name_full Organometallics
_journal_page_first 673
_journal_paper_doi 10.1021/om501105w
_journal_volume 34
_journal_year 2015
_chemical_formula_moiety 'C49 H34 Br N P2 Pd, 2(C H2 Cl2)'
_chemical_formula_sum 'C51 H38 Br Cl4 N P2 Pd'
_chemical_formula_weight 1054.87
_chemical_name_systematic
;
bromo((4-benzoylphenyl)butadiynyl)bis(triphenylphosphine)palladium
;
_space_group_crystal_system monoclinic
_space_group_IT_number 14
_space_group_name_Hall '-P 2ybc'
_space_group_name_H-M_alt 'P 1 21/c 1'
_symmetry_space_group_name_Hall '-P 2ybc'
_symmetry_space_group_name_H-M 'P 1 21/c 1'
_atom_sites_solution_hydrogens geom
_audit_creation_method SHELXL-2013
_cell_angle_alpha 90
_cell_angle_beta 124.46(4)
_cell_angle_gamma 90
_cell_formula_units_Z 4
_cell_length_a 11.738(8)
_cell_length_b 27.377(12)
_cell_length_c 17.575(7)
_cell_measurement_reflns_used 7609
_cell_measurement_temperature 100(2)
_cell_measurement_theta_max 29.9996
_cell_measurement_theta_min 2.8055
_cell_volume 4657(5)
_computing_cell_refinement
;
CrysAlis RED, Oxford Diffraction Ltd.,
Version 1.171.33.66 (release 28-04-2010 CrysAlis171 .NET)
(compiled Apr 28 2010,14:27:37)
;
_computing_data_collection
;
CrysAlis CCD, Oxford Diffraction Ltd.,
Version 1.171.33.66 (release 28-04-2010 CrysAlis171 .NET)
(compiled Apr 28 2010,14:27:37)
;
_computing_data_reduction
;
CrysAlis RED, Oxford Diffraction Ltd.,
Version 1.171.33.66 (release 28-04-2010 CrysAlis171 .NET)
(compiled Apr 28 2010,14:27:37)
;
_computing_structure_refinement 'SHELXL-2013 (Sheldrick, 2013)'
_computing_structure_solution 'SHELXS-2013 (Sheldrick, 2013)'
_diffrn_ambient_temperature 100(2)
_diffrn_detector_area_resol_mean 8.3359
_diffrn_measured_fraction_theta_full 0.999
_diffrn_measured_fraction_theta_max 0.935
_diffrn_measurement_device_type 'Xcalibur, Sapphire2, large Be window'
_diffrn_measurement_method '\w scans'
_diffrn_radiation_type MoK\a
_diffrn_radiation_wavelength 0.71073
_diffrn_reflns_av_R_equivalents 0.1183
_diffrn_reflns_av_unetI/netI 0.1774
_diffrn_reflns_Laue_measured_fraction_full 0.999
_diffrn_reflns_Laue_measured_fraction_max 0.935
_diffrn_reflns_limit_h_max 16
_diffrn_reflns_limit_h_min -15
_diffrn_reflns_limit_k_max 36
_diffrn_reflns_limit_k_min -36
_diffrn_reflns_limit_l_max 19
_diffrn_reflns_limit_l_min -23
_diffrn_reflns_number 41179
_diffrn_reflns_point_group_measured_fraction_full 0.999
_diffrn_reflns_point_group_measured_fraction_max 0.935
_diffrn_reflns_theta_full 26.000
_diffrn_reflns_theta_max 29.498
_diffrn_reflns_theta_min 2.811
_diffrn_source 'Enhance (Mo) X-ray Source'
_exptl_absorpt_coefficient_mu 1.591
_exptl_absorpt_correction_T_max 0.982
_exptl_absorpt_correction_T_min 0.727
_exptl_absorpt_correction_type analytical
_exptl_absorpt_process_details
;
CrysAlis RED, Oxford Diffraction Ltd.,
Version 1.171.33.66 (release 28-04-2010 CrysAlis171 .NET)
(compiled Apr 28 2010,14:27:37)
Analytical numeric absorption correction using a multifaceted crystal
            model based on expressions derived by R.C. Clark & J.S. Reid.
(Clark, R. C. & Reid, J. S. (1995). Acta Cryst. A51, 887-897)
;
_exptl_crystal_colour 'light yellow'
_exptl_crystal_density_diffrn 1.505
_exptl_crystal_description plate
_exptl_crystal_F_000 2120
_exptl_crystal_size_max 0.3048
_exptl_crystal_size_mid 0.2229
_exptl_crystal_size_min 0.0111
_refine_diff_density_max 0.546
_refine_diff_density_min -0.736
_refine_diff_density_rms 0.109
_refine_ls_extinction_method none
_refine_ls_goodness_of_fit_ref 0.801
_refine_ls_hydrogen_treatment constr
_refine_ls_matrix_type full
_refine_ls_number_parameters 556
_refine_ls_number_reflns 12146
_refine_ls_number_restraints 0
_refine_ls_restrained_S_all 0.801
_refine_ls_R_factor_all 0.1261
_refine_ls_R_factor_gt 0.0451
_refine_ls_shift/su_max 0.002
_refine_ls_shift/su_mean 0.000
_refine_ls_structure_factor_coef Fsqd
_refine_ls_weighting_details 'w=1/[\s^2^(Fo^2^)+(0.0050P)^2^] where P=(Fo^2^+2Fc^2^)/3'
_refine_ls_weighting_scheme calc
_refine_ls_wR_factor_gt 0.0491
_refine_ls_wR_factor_ref 0.0556
_reflns_Friedel_coverage 0.000
_reflns_number_gt 5946
_reflns_number_total 12146
_reflns_threshold_expression 'I > 2\s(I)'
_cod_data_source_file om501105w_si_001.cif
_cod_data_source_block n306nabs
_cod_depositor_comments 'Adding full bibliography for 4085296--4085300.cif.'
_cod_database_code 4085300
_shelx_space_group_comment
;
The symmetry employed for this shelxl refinement is uniquely defined
by the following loop, which should always be used as a source of
symmetry information in preference to the above space-group names.
They are only intended as comments.
;
_shelxl_version_number 2013-4

loop_
_space_group_symop_operation_xyz
'x, y, z'
'-x, y+1/2, -z+1/2'
'-x, -y, -z'
'x, -y-1/2, z-1/2'

loop_
_atom_site_label
_atom_site_type_symbol
_atom_site_fract_x
_atom_site_fract_y
_atom_site_fract_z
_atom_site_U_iso_or_equiv
_atom_site_adp_type
_atom_site_occupancy
_atom_site_site_symmetry_order
_atom_site_calc_flag
_atom_site_refinement_flags_posn
_atom_site_refinement_flags_adp
_atom_site_refinement_flags_occupancy
_atom_site_disorder_assembly
_atom_site_disorder_group
Pd1 Pd 0.79123(3) 0.11366(2) 0.81946(2) 0.01526(7) Uani 1 1 d . . . . .
Br1 Br 0.76270(4) 0.16973(2) 0.91670(2) 0.02029(12) Uani 0.9537(10) 1 d . . P A 1
N1 N 1.2062(3) -0.25267(13) 0.3835(2) 0.0461(10) Uani 1 1 d . . . B 1
C1 C 0.8192(4) 0.06976(16) 0.7454(3) 0.0223(11) Uani 1 1 d . . . B 1
C2 C 0.8376(5) 0.04175(16) 0.6993(3) 0.0201(12) Uani 1 1 d . . . B 1
C3 C 0.8651(4) 0.00973(14) 0.6514(2) 0.0235(9) Uani 1 1 d . . . B 1
C4 C 0.8957(4) -0.01923(13) 0.6127(2) 0.0207(9) Uani 1 1 d . . . B 1
C5 C 0.9324(4) -0.05179(13) 0.5731(2) 0.0228(9) Uani 1 1 d . . . B 1
C6 C 0.9698(4) -0.08198(13) 0.5413(2) 0.0245(9) Uani 1 1 d . . . B 1
C7 C 1.0184(3) -0.11787(14) 0.5066(2) 0.0224(8) Uani 1 1 d . . . B 1
C8 C 1.0420(4) -0.10594(14) 0.4398(3) 0.0345(11) Uani 1 1 d . . . B 1
H8 H 1.0242 -0.0737 0.4156 0.041 Uiso 1 1 calc R U . B 1
C9 C 1.0917(4) -0.14121(14) 0.4080(2) 0.0306(10) Uani 1 1 d . . . B 1
H9 H 1.1095 -0.1330 0.3632 0.037 Uiso 1 1 calc R U . B 1
C10 C 1.1147(4) -0.18790(13) 0.4424(2) 0.0227(9) Uani 1 1 d . . . B 1
C11 C 1.0927(4) -0.20064(14) 0.5105(2) 0.0280(10) Uani 1 1 d . . . B 1
H11 H 1.1106 -0.2329 0.5347 0.034 Uiso 1 1 calc R U . B 1
C12 C 1.0443(4) -0.16495(14) 0.5417(2) 0.0273(10) Uani 1 1 d . . . B 1
H12 H 1.0288 -0.1729 0.5878 0.033 Uiso 1 1 calc R U . B 1
C13 C 1.1657(4) -0.22420(14) 0.4102(3) 0.0254(10) Uani 1 1 d . . . B 1
Br2 Br 0.8219(15) 0.0525(5) 0.7190(10) 0.013(3) Uiso 0.0463(10) 1 d . . P A 2
P1 P 1.02910(9) 0.12021(3) 0.92621(6) 0.0157(2) Uani 1 1 d . . . . .
P2 P 0.55650(10) 0.10026(3) 0.71012(6) 0.0157(2) Uani 1 1 d . . . . .
C14 C 1.0993(4) 0.17900(12) 0.9214(2) 0.0143(8) Uani 1 1 d . . . . .
C15 C 1.2419(4) 0.18759(13) 0.9783(2) 0.0202(9) Uani 1 1 d . . . . .
H15 H 1.3016 0.1638 1.0225 0.024 Uiso 1 1 calc R U . . .
C16 C 1.2959(4) 0.23043(13) 0.9704(2) 0.0237(9) Uani 1 1 d . . . . .
H16 H 1.3926 0.2362 1.0095 0.028 Uiso 1 1 calc R U . . .
C17 C 1.2106(4) 0.26487(13) 0.9062(2) 0.0240(9) Uani 1 1 d . . . . .
H17 H 1.2484 0.2947 0.9021 0.029 Uiso 1 1 calc R U . . .
C18 C 1.0706(4) 0.25650(13) 0.8479(2) 0.0233(9) Uani 1 1 d . . . . .
H18 H 1.0125 0.2799 0.8020 0.028 Uiso 1 1 calc R U . . .
C19 C 1.0145(4) 0.21345(13) 0.8563(2) 0.0196(8) Uani 1 1 d . . . . .
H19 H 0.9177 0.2079 0.8171 0.024 Uiso 1 1 calc R U . . .
C20 C 1.1406(3) 0.07712(12) 0.9183(2) 0.0160(8) Uani 1 1 d . . . . .
C21 C 1.1530(3) 0.08228(13) 0.8444(2) 0.0222(9) Uani 1 1 d . . . . .
H21 H 1.1057 0.1080 0.8013 0.027 Uiso 1 1 calc R U . . .
C22 C 1.2335(4) 0.05028(13) 0.8335(3) 0.0278(10) Uani 1 1 d . . . . .
H22 H 1.2403 0.0542 0.7826 0.033 Uiso 1 1 calc R U . . .
C23 C 1.3042(4) 0.01275(14) 0.8952(3) 0.0291(10) Uani 1 1 d . . . . .
H23 H 1.3589 -0.0092 0.8867 0.035 Uiso 1 1 calc R U . . .
C24 C 1.2942(4) 0.00748(13) 0.9693(3) 0.0262(10) Uani 1 1 d . . . . .
H24 H 1.3435 -0.0179 1.0128 0.031 Uiso 1 1 calc R U . . .
C25 C 1.2126(3) 0.03917(12) 0.9807(2) 0.0200(9) Uani 1 1 d . . . . .
H25 H 1.2056 0.0350 1.0315 0.024 Uiso 1 1 calc R U . . .
C26 C 1.0686(3) 0.11259(13) 1.0416(2) 0.0157(8) Uani 1 1 d . . . . .
C27 C 1.0223(3) 0.06996(13) 1.0604(2) 0.0192(9) Uani 1 1 d . . . . .
H27 H 0.9745 0.0458 1.0138 0.023 Uiso 1 1 calc R U . . .
C28 C 1.0454(4) 0.06276(14) 1.1459(2) 0.0250(9) Uani 1 1 d . . . . .
H28 H 1.0165 0.0333 1.1588 0.030 Uiso 1 1 calc R U . . .
C29 C 1.1107(4) 0.09851(14) 1.2124(2) 0.0265(10) Uani 1 1 d . . . . .
H29 H 1.1273 0.0934 1.2713 0.032 Uiso 1 1 calc R U . . .
C30 C 1.1519(4) 0.14127(14) 1.1948(2) 0.0258(9) Uani 1 1 d . . . . .
H30 H 1.1941 0.1661 1.2405 0.031 Uiso 1 1 calc R U . . .
C31 C 1.1314(4) 0.14835(13) 1.1085(2) 0.0234(9) Uani 1 1 d . . . . .
H31 H 1.1609 0.1779 1.0964 0.028 Uiso 1 1 calc R U . . .
C32 C 0.4331(3) 0.14054(12) 0.7097(2) 0.0165(8) Uani 1 1 d . . . . .
C33 C 0.4259(4) 0.13974(12) 0.7871(2) 0.0204(9) Uani 1 1 d . . . . .
H33 H 0.4822 0.1177 0.8364 0.024 Uiso 1 1 calc R U . . .
C34 C 0.3366(4) 0.17104(13) 0.7914(2) 0.0264(9) Uani 1 1 d . . . . .
H34 H 0.3316 0.1703 0.8434 0.032 Uiso 1 1 calc R U . . .
C35 C 0.2558(4) 0.20307(13) 0.7208(3) 0.0276(10) Uani 1 1 d . . . . .
H35 H 0.1952 0.2245 0.7243 0.033 Uiso 1 1 calc R U . . .
C36 C 0.2615(4) 0.20454(13) 0.6443(3) 0.0271(9) Uani 1 1 d . . . . .
H36 H 0.2058 0.2271 0.5959 0.033 Uiso 1 1 calc R U . . .
C37 C 0.3486(3) 0.17301(13) 0.6384(2) 0.0197(8) Uani 1 1 d . . . . .
H37 H 0.3507 0.1736 0.5852 0.024 Uiso 1 1 calc R U . . .
C38 C 0.5022(4) 0.03972(12) 0.7194(2) 0.0147(8) Uani 1 1 d . . . . .
C39 C 0.5981(4) 0.00257(13) 0.7676(2) 0.0203(9) Uani 1 1 d . . . . .
H39 H 0.6939 0.0091 0.7980 0.024 Uiso 1 1 calc R U . . .
C40 C 0.5547(4) -0.04386(13) 0.7716(2) 0.0245(9) Uani 1 1 d . . . . .
H40 H 0.6209 -0.0691 0.8034 0.029 Uiso 1 1 calc R U . . .
C41 C 0.4166(4) -0.05378(13) 0.7298(2) 0.0269(10) Uani 1 1 d . . . . .
H41 H 0.3876 -0.0854 0.7342 0.032 Uiso 1 1 calc R U . . .
C42 C 0.3198(4) -0.01702(14) 0.6809(3) 0.0271(10) Uani 1 1 d . . . . .
H42 H 0.2241 -0.0239 0.6504 0.033 Uiso 1 1 calc R U . . .
C43 C 0.3620(4) 0.02942(13) 0.6766(2) 0.0245(9) Uani 1 1 d . . . . .
H43 H 0.2953 0.0545 0.6443 0.029 Uiso 1 1 calc R U . . .
C44 C 0.5159(3) 0.10406(12) 0.5936(2) 0.0144(8) Uani 1 1 d . . . . .
C45 C 0.4530(3) 0.06581(13) 0.5307(2) 0.0232(9) Uani 1 1 d . . . . .
H45 H 0.4248 0.0372 0.5463 0.028 Uiso 1 1 calc R U . . .
C46 C 0.4318(4) 0.06995(14) 0.4445(2) 0.0264(9) Uani 1 1 d . . . . .
H46 H 0.3899 0.0439 0.4015 0.032 Uiso 1 1 calc R U . . .
C47 C 0.4713(3) 0.11165(15) 0.4214(2) 0.0280(9) Uani 1 1 d . . . . .
H47 H 0.4560 0.1141 0.3623 0.034 Uiso 1 1 calc R U . . .
C48 C 0.5324(4) 0.14956(13) 0.4824(2) 0.0236(9) Uani 1 1 d . . . . .
H48 H 0.5585 0.1783 0.4658 0.028 Uiso 1 1 calc R U . . .
C49 C 0.5558(3) 0.14557(12) 0.5685(2) 0.0206(9) Uani 1 1 d . . . . .
H49 H 0.5998 0.1716 0.6113 0.025 Uiso 1 1 calc R U . . .
Cl1 Cl 0.81941(10) 0.11141(4) 0.22130(6) 0.0334(2) Uani 1 1 d . . . . .
Cl2 Cl 0.55368(10) 0.11239(4) 0.04153(6) 0.0396(3) Uani 1 1 d . . . . .
C50 C 0.7299(4) 0.12880(14) 0.1046(2) 0.0330(10) Uani 1 1 d . . . . .
H50A H 0.7735 0.1130 0.0765 0.040 Uiso 1 1 calc R U . . .
H50B H 0.7376 0.1646 0.1009 0.040 Uiso 1 1 calc R U . . .
Cl3 Cl 0.65727(10) 0.23423(4) 0.22035(7) 0.0365(3) Uani 1 1 d . . . . .
Cl4A Cl 0.4556(4) 0.18257(11) 0.2385(2) 0.0299(13) Uani 0.77(3) 1 d . . P C 1
C51A C 0.5783(4) 0.23010(14) 0.2813(2) 0.0320(10) Uani 0.77(3) 1 d . . P C 1
H51A H 0.6503 0.2243 0.3475 0.038 Uiso 0.77(3) 1 calc R U P C 1
H51B H 0.5324 0.2615 0.2760 0.038 Uiso 0.77(3) 1 calc R U P C 1
Cl4B Cl 0.495(5) 0.1810(7) 0.258(3) 0.119(6) Uani 0.23(3) 1 d . . P C 2
C51B C 0.5783(4) 0.23010(14) 0.2813(2) 0.0320(10) Uani 0.23(3) 1 d . . P C 2
H51C H 0.6503 0.2318 0.3484 0.038 Uiso 0.23(3) 1 calc R U P C 2
H51D H 0.5151 0.2582 0.2646 0.038 Uiso 0.23(3) 1 calc R U P C 2

loop_
_atom_site_aniso_label
_atom_site_aniso_U_11
_atom_site_aniso_U_22
_atom_site_aniso_U_33
_atom_site_aniso_U_23
_atom_site_aniso_U_13
_atom_site_aniso_U_12
Pd1 0.01666(16) 0.01628(15) 0.01510(15) -0.00023(14) 0.01033(13) -0.00017(14)
Br1 0.0212(2) 0.0207(2) 0.0200(2) -0.00321(18) 0.0123(2) 0.00070(18)
N1 0.063(3) 0.041(2) 0.054(3) 0.0050(19) 0.045(2) 0.010(2)
C1 0.022(3) 0.020(3) 0.016(2) -0.0039(19) 0.006(2) -0.0038(19)
C2 0.024(3) 0.018(3) 0.025(3) -0.003(2) 0.018(2) 0.0009(19)
C3 0.021(2) 0.025(2) 0.023(2) 0.0076(18) 0.011(2) 0.0020(18)
C4 0.022(2) 0.018(2) 0.025(2) -0.0017(18) 0.016(2) -0.0025(17)
C5 0.019(2) 0.025(2) 0.021(2) 0.0067(18) 0.009(2) 0.0066(17)
C6 0.030(3) 0.018(2) 0.027(2) -0.0010(18) 0.016(2) -0.0049(18)
C7 0.020(2) 0.020(2) 0.025(2) 0.0004(19) 0.0113(19) 0.0030(18)
C8 0.046(3) 0.024(3) 0.044(3) 0.009(2) 0.031(2) 0.005(2)
C9 0.041(3) 0.035(3) 0.032(2) 0.002(2) 0.030(2) 0.007(2)
C10 0.025(2) 0.023(2) 0.025(2) -0.0003(18) 0.017(2) 0.0027(17)
C11 0.032(3) 0.031(2) 0.026(2) 0.0066(19) 0.019(2) 0.0082(19)
C12 0.034(3) 0.030(2) 0.023(2) -0.0017(19) 0.019(2) 0.002(2)
C13 0.025(2) 0.030(3) 0.025(2) 0.0011(19) 0.017(2) 0.0031(19)
P1 0.0187(5) 0.0146(5) 0.0156(5) -0.0001(4) 0.0107(5) 0.0008(4)
P2 0.0189(6) 0.0164(5) 0.0153(5) 0.0003(4) 0.0117(5) 0.0013(4)
C14 0.021(2) 0.0137(19) 0.014(2) 0.0000(15) 0.0136(19) 0.0006(16)
C15 0.023(2) 0.026(2) 0.012(2) -0.0001(17) 0.0095(19) 0.0012(17)
C16 0.025(2) 0.029(2) 0.024(2) -0.0067(19) 0.018(2) -0.0093(19)
C17 0.033(3) 0.023(2) 0.023(2) -0.0023(18) 0.020(2) -0.0066(19)
C18 0.031(3) 0.020(2) 0.023(2) 0.0035(17) 0.017(2) 0.0027(18)
C19 0.024(2) 0.023(2) 0.018(2) -0.0016(17) 0.016(2) -0.0010(17)
C20 0.012(2) 0.016(2) 0.022(2) -0.0046(16) 0.0103(19) -0.0030(15)
C21 0.017(2) 0.026(2) 0.022(2) 0.0033(17) 0.010(2) 0.0044(17)
C22 0.028(3) 0.033(2) 0.036(3) -0.005(2) 0.026(2) 0.0000(19)
C23 0.022(2) 0.028(2) 0.042(3) -0.010(2) 0.021(2) 0.0004(18)
C24 0.022(2) 0.018(2) 0.036(3) 0.0011(19) 0.015(2) 0.0065(17)
C25 0.022(2) 0.021(2) 0.019(2) 0.0006(17) 0.012(2) 0.0025(17)
C26 0.0114(19) 0.0193(19) 0.0179(19) 0.0030(18) 0.0093(17) 0.0030(17)
C27 0.014(2) 0.021(2) 0.021(2) -0.0008(17) 0.0094(19) -0.0001(16)
C28 0.019(2) 0.031(2) 0.021(2) 0.0116(19) 0.009(2) -0.0006(18)
C29 0.021(2) 0.041(3) 0.015(2) 0.0064(19) 0.009(2) 0.0036(19)
C30 0.020(2) 0.037(3) 0.019(2) -0.0077(19) 0.011(2) -0.0077(18)
C31 0.022(2) 0.027(2) 0.022(2) 0.0021(18) 0.013(2) -0.0022(18)
C32 0.011(2) 0.024(2) 0.013(2) -0.0025(16) 0.0058(18) -0.0028(16)
C33 0.024(2) 0.020(2) 0.019(2) -0.0020(17) 0.013(2) 0.0007(17)
C34 0.028(2) 0.032(2) 0.033(2) -0.006(2) 0.025(2) -0.003(2)
C35 0.025(2) 0.024(2) 0.041(3) -0.011(2) 0.023(2) -0.0007(18)
C36 0.021(2) 0.028(2) 0.030(2) -0.0014(19) 0.012(2) 0.0037(18)
C37 0.019(2) 0.025(2) 0.017(2) -0.0023(17) 0.0116(19) 0.0019(17)
C38 0.017(2) 0.0139(19) 0.015(2) -0.0011(15) 0.0099(18) -0.0037(16)
C39 0.023(2) 0.021(2) 0.018(2) -0.0020(17) 0.013(2) -0.0030(17)
C40 0.036(3) 0.016(2) 0.025(2) -0.0001(18) 0.020(2) 0.0006(19)
C41 0.038(3) 0.019(2) 0.032(2) -0.0044(19) 0.025(2) -0.0101(19)
C42 0.023(2) 0.027(2) 0.041(3) -0.008(2) 0.024(2) -0.0064(18)
C43 0.024(2) 0.027(2) 0.028(2) -0.0019(18) 0.018(2) -0.0001(18)
C44 0.0097(19) 0.016(2) 0.0113(18) 0.0019(15) 0.0021(17) 0.0013(15)
C45 0.023(2) 0.026(2) 0.025(2) 0.0013(18) 0.016(2) 0.0000(17)
C46 0.027(2) 0.036(3) 0.015(2) -0.0072(18) 0.012(2) -0.0052(19)
C47 0.025(2) 0.044(3) 0.019(2) 0.001(2) 0.016(2) 0.002(2)
C48 0.022(2) 0.030(2) 0.019(2) 0.0063(18) 0.012(2) -0.0023(18)
C49 0.017(2) 0.023(2) 0.021(2) -0.0016(17) 0.010(2) 0.0025(17)
Cl1 0.0326(6) 0.0443(6) 0.0259(5) 0.0014(5) 0.0182(5) -0.0006(5)
Cl2 0.0309(6) 0.0421(6) 0.0397(6) 0.0023(6) 0.0163(5) 0.0052(5)
C50 0.033(3) 0.033(3) 0.030(2) 0.0027(19) 0.016(2) -0.0078(19)
Cl3 0.0348(7) 0.0367(6) 0.0450(7) -0.0015(5) 0.0269(6) -0.0051(5)
Cl4A 0.0315(18) 0.0198(15) 0.035(2) -0.0018(8) 0.0169(17) -0.0108(10)
C51A 0.035(3) 0.031(2) 0.034(3) -0.007(2) 0.021(2) -0.012(2)
Cl4B 0.149(16) 0.103(11) 0.174(14) -0.039(9) 0.133(13) -0.068(9)
C51B 0.035(3) 0.031(2) 0.034(3) -0.007(2) 0.021(2) -0.012(2)

loop_
_atom_type_symbol
_atom_type_description
_atom_type_scat_dispersion_real
_atom_type_scat_dispersion_imag
_atom_type_scat_source
C C 0.0033 0.0016 'International Tables Vol C Tables 4.2.6.8 and 6.1.1.4'
H H 0.0000 0.0000 'International Tables Vol C Tables 4.2.6.8 and 6.1.1.4'
Br Br -0.2901 2.4595 'International Tables Vol C Tables 4.2.6.8 and 6.1.1.4'
Cl Cl 0.1484 0.1585 'International Tables Vol C Tables 4.2.6.8 and 6.1.1.4'
N N 0.0061 0.0033 'International Tables Vol C Tables 4.2.6.8 and 6.1.1.4'
P P 0.1023 0.0942 'International Tables Vol C Tables 4.2.6.8 and 6.1.1.4'
Pd Pd -0.9988 1.0072 'International Tables Vol C Tables 4.2.6.8 and 6.1.1.4'

loop_
_geom_angle_atom_site_label_1
_geom_angle_atom_site_label_2
_geom_angle_atom_site_label_3
_geom_angle
C1 Pd1 P1 90.42(13)
C1 Pd1 P2 85.34(13)
P1 Pd1 P2 175.04(4)
C1 Pd1 Br1 178.40(12)
P1 Pd1 Br1 87.98(5)
P2 Pd1 Br1 96.26(5)
P1 Pd1 Br2 91.9(3)
P2 Pd1 Br2 83.8(3)
C2 C1 Pd1 179.4(4)
C1 C2 C3 177.0(4)
C4 C3 C2 176.9(4)
C3 C4 C5 178.0(4)
C6 C5 C4 177.0(4)
C5 C6 C7 178.1(4)
C12 C7 C8 119.8(3)
C12 C7 C6 119.2(3)
C8 C7 C6 121.1(4)
C7 C8 C9 120.2(4)
C7 C8 H8 119.9
C9 C8 H8 119.9
C10 C9 C8 119.3(3)
C10 C9 H9 120.3
C8 C9 H9 120.3
C9 C10 C11 121.4(3)
C9 C10 C13 119.6(3)
C11 C10 C13 119.0(3)
C12 C11 C10 118.4(4)
C12 C11 H11 120.8
C10 C11 H11 120.8
C7 C12 C11 120.9(3)
C7 C12 H12 119.5
C11 C12 H12 119.5
N1 C13 C10 179.0(4)
C26 P1 C20 105.63(16)
C26 P1 C14 108.32(16)
C20 P1 C14 101.76(16)
C26 P1 Pd1 108.84(12)
C20 P1 Pd1 118.27(12)
C14 P1 Pd1 113.34(12)
C38 P2 C32 103.58(16)
C38 P2 C44 105.72(15)
C32 P2 C44 105.05(15)
C38 P2 Pd1 112.41(12)
C32 P2 Pd1 118.42(12)
C44 P2 Pd1 110.64(12)
C19 C14 C15 119.2(3)
C19 C14 P1 120.5(3)
C15 C14 P1 120.1(3)
C16 C15 C14 120.2(3)
C16 C15 H15 119.9
C14 C15 H15 119.9
C17 C16 C15 120.3(4)
C17 C16 H16 119.8
C15 C16 H16 119.8
C16 C17 C18 120.4(3)
C16 C17 H17 119.8
C18 C17 H17 119.8
C17 C18 C19 119.8(3)
C17 C18 H18 120.1
C19 C18 H18 120.1
C14 C19 C18 120.1(4)
C14 C19 H19 119.9
C18 C19 H19 119.9
C21 C20 C25 118.1(3)
C21 C20 P1 117.6(3)
C25 C20 P1 124.3(3)
C22 C21 C20 120.4(3)
C22 C21 H21 119.8
C20 C21 H21 119.8
C21 C22 C23 121.3(4)
C21 C22 H22 119.3
C23 C22 H22 119.3
C22 C23 C24 119.0(3)
C22 C23 H23 120.5
C24 C23 H23 120.5
C23 C24 C25 120.3(4)
C23 C24 H24 119.9
C25 C24 H24 119.9
C24 C25 C20 120.9(3)
C24 C25 H25 119.6
C20 C25 H25 119.6
C31 C26 C27 118.7(3)
C31 C26 P1 123.1(3)
C27 C26 P1 118.0(3)
C28 C27 C26 120.7(3)
C28 C27 H27 119.6
C26 C27 H27 119.6
C29 C28 C27 119.6(3)
C29 C28 H28 120.2
C27 C28 H28 120.2
C30 C29 C28 121.0(3)
C30 C29 H29 119.5
C28 C29 H29 119.5
C29 C30 C31 119.7(3)
C29 C30 H30 120.2
C31 C30 H30 120.2
C26 C31 C30 120.3(3)
C26 C31 H31 119.9
C30 C31 H31 119.9
C37 C32 C33 118.5(3)
C37 C32 P2 123.5(3)
C33 C32 P2 118.0(3)
C34 C33 C32 120.1(3)
C34 C33 H33 119.9
C32 C33 H33 119.9
C35 C34 C33 120.2(3)
C35 C34 H34 119.9
C33 C34 H34 119.9
C34 C35 C36 120.6(3)
C34 C35 H35 119.7
C36 C35 H35 119.7
C35 C36 C37 119.8(4)
C35 C36 H36 120.1
C37 C36 H36 120.1
C36 C37 C32 120.7(3)
C36 C37 H37 119.6
C32 C37 H37 119.6
C39 C38 C43 118.7(3)
C39 C38 P2 121.1(3)
C43 C38 P2 120.1(3)
C40 C39 C38 120.4(4)
C40 C39 H39 119.8
C38 C39 H39 119.8
C41 C40 C39 120.7(4)
C41 C40 H40 119.7
C39 C40 H40 119.7
C40 C41 C42 119.4(4)
C40 C41 H41 120.3
C42 C41 H41 120.3
C43 C42 C41 120.4(4)
C43 C42 H42 119.8
C41 C42 H42 119.8
C42 C43 C38 120.4(3)
C42 C43 H43 119.8
C38 C43 H43 119.8
C49 C44 C45 118.9(3)
C49 C44 P2 118.8(3)
C45 C44 P2 122.2(3)
C46 C45 C44 119.3(3)
C46 C45 H45 120.3
C44 C45 H45 120.3
C47 C46 C45 120.4(3)
C47 C46 H46 119.8
C45 C46 H46 119.8
C48 C47 C46 120.8(3)
C48 C47 H47 119.6
C46 C47 H47 119.6
C47 C48 C49 119.4(3)
C47 C48 H48 120.3
C49 C48 H48 120.3
C48 C49 C44 121.2(3)
C48 C49 H49 119.4
C44 C49 H49 119.4
Cl1 C50 Cl2 112.2(2)
Cl1 C50 H50A 109.2
Cl2 C50 H50A 109.2
Cl1 C50 H50B 109.2
Cl2 C50 H50B 109.2
H50A C50 H50B 107.9
Cl4A C51A Cl3 111.7(2)
Cl4A C51A H51A 109.3
Cl3 C51A H51A 109.3
Cl4A C51A H51B 109.3
Cl3 C51A H51B 109.3
H51A C51A H51B 107.9

loop_
_geom_bond_atom_site_label_1
_geom_bond_atom_site_label_2
_geom_bond_distance
Pd1 C1 1.931(5)
Pd1 P1 2.328(2)
Pd1 P2 2.330(2)
Pd1 Br1 2.4572(8)
Pd1 Br2 2.602(12)
N1 C13 1.142(4)
C1 C2 1.221(6)
C2 C3 1.374(6)
C3 C4 1.222(5)
C4 C5 1.344(5)
C5 C6 1.210(5)
C6 C7 1.435(5)
C7 C12 1.387(5)
C7 C8 1.389(4)
C8 C9 1.398(5)
C8 H8 0.9500
C9 C10 1.374(4)
C9 H9 0.9500
C10 C11 1.404(4)
C10 C13 1.432(5)
C11 C12 1.389(5)
C11 H11 0.9500
C12 H12 0.9500
P1 C26 1.818(3)
P1 C20 1.825(3)
P1 C14 1.832(3)
P2 C38 1.816(3)
P2 C32 1.817(4)
P2 C44 1.824(3)
C14 C19 1.379(4)
C14 C15 1.401(4)
C15 C16 1.377(4)
C15 H15 0.9500
C16 C17 1.373(5)
C16 H16 0.9500
C17 C18 1.377(4)
C17 H17 0.9500
C18 C19 1.399(5)
C18 H18 0.9500
C19 H19 0.9500
C20 C21 1.393(4)
C20 C25 1.395(4)
C21 C22 1.379(4)
C21 H21 0.9500
C22 C23 1.379(5)
C22 H22 0.9500
C23 C24 1.380(5)
C23 H23 0.9500
C24 C25 1.388(4)
C24 H24 0.9500
C25 H25 0.9500
C26 C31 1.380(4)
C26 C27 1.404(4)
C27 C28 1.383(4)
C27 H27 0.9500
C28 C29 1.377(5)
C28 H28 0.9500
C29 C30 1.367(5)
C29 H29 0.9500
C30 C31 1.407(4)
C30 H30 0.9500
C31 H31 0.9500
C32 C37 1.391(4)
C32 C33 1.410(4)
C33 C34 1.388(4)
C33 H33 0.9500
C34 C35 1.370(5)
C34 H34 0.9500
C35 C36 1.383(5)
C35 H35 0.9500
C36 C37 1.386(4)
C36 H36 0.9500
C37 H37 0.9500
C38 C39 1.393(4)
C38 C43 1.397(4)
C39 C40 1.386(4)
C39 H39 0.9500
C40 C41 1.375(5)
C40 H40 0.9500
C41 C42 1.392(5)
C41 H41 0.9500
C42 C43 1.382(4)
C42 H42 0.9500
C43 H43 0.9500
C44 C49 1.392(4)
C44 C45 1.393(4)
C45 C46 1.393(4)
C45 H45 0.9500
C46 C47 1.377(5)
C46 H46 0.9500
C47 C48 1.368(5)
C47 H47 0.9500
C48 C49 1.380(4)
C48 H48 0.9500
C49 H49 0.9500
Cl1 C50 1.760(3)
Cl2 C50 1.765(4)
C50 H50A 0.9900
C50 H50B 0.9900
Cl3 C51A 1.773(4)
Cl4A C51A 1.763(5)
C51A H51A 0.9900
C51A H51B 0.9900

loop_
_geom_hbond_atom_site_label_D
_geom_hbond_atom_site_label_H
_geom_hbond_atom_site_label_A
_geom_hbond_distance_DH
_geom_hbond_distance_HA
_geom_hbond_distance_DA
_geom_hbond_angle_DHA
_geom_hbond_site_symmetry_A
C50 H50B N1 0.99 2.33 3.310(5) 169.9 2_755

loop_
_geom_torsion_atom_site_label_1
_geom_torsion_atom_site_label_2
_geom_torsion_atom_site_label_3
_geom_torsion_atom_site_label_4
_geom_torsion
C12 C7 C8 C9 0.0(5)
C6 C7 C8 C9 178.8(4)
C7 C8 C9 C10 1.1(6)
C8 C9 C10 C11 -1.7(6)
C8 C9 C10 C13 -180.0(4)
C9 C10 C11 C12 1.2(5)
C13 C10 C11 C12 179.5(3)
C8 C7 C12 C11 -0.5(5)
C6 C7 C12 C11 -179.4(3)
C10 C11 C12 C7 -0.1(5)
C26 P1 C14 C19 -123.7(3)
C20 P1 C14 C19 125.3(3)
Pd1 P1 C14 C19 -2.8(3)
C26 P1 C14 C15 62.3(3)
C20 P1 C14 C15 -48.8(3)
Pd1 P1 C14 C15 -176.8(2)
C19 C14 C15 C16 1.4(5)
P1 C14 C15 C16 175.5(3)
C14 C15 C16 C17 -0.5(5)
C15 C16 C17 C18 -1.4(5)
C16 C17 C18 C19 2.4(5)
C15 C14 C19 C18 -0.4(5)
P1 C14 C19 C18 -174.5(2)
C17 C18 C19 C14 -1.5(5)
C26 P1 C20 C21 -166.8(3)
C14 P1 C20 C21 -53.7(3)
Pd1 P1 C20 C21 71.1(3)
C26 P1 C20 C25 14.0(3)
C14 P1 C20 C25 127.1(3)
Pd1 P1 C20 C25 -108.1(3)
C25 C20 C21 C22 0.5(5)
P1 C20 C21 C22 -178.7(3)
C20 C21 C22 C23 -0.4(6)
C21 C22 C23 C24 -0.3(6)
C22 C23 C24 C25 0.9(6)
C23 C24 C25 C20 -0.8(6)
C21 C20 C25 C24 0.0(5)
P1 C20 C25 C24 179.2(3)
C20 P1 C26 C31 113.1(3)
C14 P1 C26 C31 4.7(3)
Pd1 P1 C26 C31 -118.9(3)
C20 P1 C26 C27 -72.5(3)
C14 P1 C26 C27 179.1(3)
Pd1 P1 C26 C27 55.5(3)
C31 C26 C27 C28 -3.3(5)
P1 C26 C27 C28 -178.0(3)
C26 C27 C28 C29 2.1(5)
C27 C28 C29 C30 0.6(6)
C28 C29 C30 C31 -2.0(5)
C27 C26 C31 C30 1.9(5)
P1 C26 C31 C30 176.3(3)
C29 C30 C31 C26 0.7(5)
C38 P2 C32 C37 -121.8(3)
C44 P2 C32 C37 -11.1(3)
Pd1 P2 C32 C37 113.0(3)
C38 P2 C32 C33 60.2(3)
C44 P2 C32 C33 170.9(3)
Pd1 P2 C32 C33 -65.0(3)
C37 C32 C33 C34 -0.3(5)
P2 C32 C33 C34 177.8(3)
C32 C33 C34 C35 -0.4(5)
C33 C34 C35 C36 0.2(6)
C34 C35 C36 C37 0.7(6)
C35 C36 C37 C32 -1.5(6)
C33 C32 C37 C36 1.3(5)
P2 C32 C37 C36 -176.7(3)
C32 P2 C38 C39 -146.3(3)
C44 P2 C38 C39 103.5(3)
Pd1 P2 C38 C39 -17.3(3)
C32 P2 C38 C43 34.7(3)
C44 P2 C38 C43 -75.5(3)
Pd1 P2 C38 C43 163.7(2)
C43 C38 C39 C40 1.1(5)
P2 C38 C39 C40 -177.9(3)
C38 C39 C40 C41 -1.5(5)
C39 C40 C41 C42 1.8(5)
C40 C41 C42 C43 -1.8(5)
C41 C42 C43 C38 1.5(5)
C39 C38 C43 C42 -1.1(5)
P2 C38 C43 C42 177.9(3)
C38 P2 C44 C49 -175.3(3)
C32 P2 C44 C49 75.5(3)
Pd1 P2 C44 C49 -53.4(3)
C38 P2 C44 C45 1.3(3)
C32 P2 C44 C45 -107.9(3)
Pd1 P2 C44 C45 123.2(3)
C49 C44 C45 C46 0.2(5)
P2 C44 C45 C46 -176.4(3)
C44 C45 C46 C47 -0.7(5)
C45 C46 C47 C48 0.3(6)
C46 C47 C48 C49 0.7(6)
C47 C48 C49 C44 -1.2(5)
C45 C44 C49 C48 0.8(5)
P2 C44 C49 C48 177.5(3)
